data_2014078
loop_
_publ_author_name
'  Palusiak,  Marcin'
'  Pfitzner,  Arno'
'  Zabel,  Manfred'
'  Grabowski,  S\/lawomir J.'
'  Epsztajn,  Jan '
'  Kowalska,  Justyna A. '

_publ_section_title
;
 Isochroman derivatives and their tendency to crystallize in chiral
 space groups
;
_journal_issue 4
_journal_name_full 'Acta Crystallographica Section C'
_journal_page_first o239
_journal_page_last o241
_journal_paper_doi 10.1107/S0108270104003087
_journal_volume 60
_journal_year 2004
_chemical_formula_iupac 'C20 H22 O5'
_chemical_formula_moiety 'C20 H22 O5'
_chemical_formula_sum 'C20 H22 O5'
_chemical_formula_weight 342.38
_space_group_IT_number 14
_symmetry_cell_setting monoclinic
_symmetry_space_group_name_Hall '-P 2ybc'
_symmetry_space_group_name_H-M 'P 1 21/c 1'
_audit_creation_method 'WinGX routine CIF_UPDATE'
_cell_angle_alpha 90
_cell_angle_beta 96.799(7)
_cell_angle_gamma 90
_cell_formula_units_Z 4
_cell_length_a 5.6432(3)
_cell_length_b 14.5521(8)
_cell_length_c 20.9417(12)
_cell_measurement_reflns_used 8000
_cell_measurement_temperature 173(2)
_cell_measurement_theta_max 25.86
_cell_measurement_theta_min 2.41
_cell_volume 1707.65(17)
_computing_cell_refinement 'Stoe & Cie'
_computing_data_collection 'Stoe & Cie (1998)'
_computing_data_reduction 'Stoe & Cie'
_computing_molecular_graphics 'PLATON (Spek, 1990)'
_computing_publication_material 'PARST (Nardelli, 1996)'
_computing_structure_refinement 'SHELXL97 (Sheldrick, 1997)'
_computing_structure_solution 'SHELXS97 (Sheldrick, 1997)'
_diffrn_measured_fraction_theta_full 0.991
_diffrn_measured_fraction_theta_max 0.991
_diffrn_measurement_device_type 'Stoe IPDS'
_diffrn_measurement_method rotation
_diffrn_radiation_monochromator graphite
_diffrn_radiation_type MoK\a
_diffrn_radiation_wavelength 0.71073
_diffrn_reflns_av_R_equivalents 0.0572
_diffrn_reflns_limit_h_max 6
_diffrn_reflns_limit_h_min -6
_diffrn_reflns_limit_k_max 17
_diffrn_reflns_limit_k_min -17
_diffrn_reflns_limit_l_max 25
_diffrn_reflns_limit_l_min -25
_diffrn_reflns_number 17008
_diffrn_reflns_theta_full 25.86
_diffrn_reflns_theta_max 25.86
_diffrn_reflns_theta_min 2.41
_diffrn_standards_decay_% 0
_diffrn_standards_interval_count 0
_diffrn_standards_interval_time 0
_diffrn_standards_number 0
_exptl_absorpt_coefficient_mu 0.095
_exptl_absorpt_correction_type none
_exptl_crystal_colour colourless
_exptl_crystal_density_diffrn 1.332
_exptl_crystal_density_method 'not measured'
_exptl_crystal_description prism
_exptl_crystal_F_000 728
_exptl_crystal_size_max 0.5
_exptl_crystal_size_mid 0.5
_exptl_crystal_size_min 0.4
_refine_diff_density_max 0.255
_refine_diff_density_min -0.128
_refine_ls_extinction_method none
_refine_ls_goodness_of_fit_ref 1.03
_refine_ls_hydrogen_treatment constr
_refine_ls_matrix_type full
_refine_ls_number_parameters 229
_refine_ls_number_reflns 3267
_refine_ls_number_restraints 0
_refine_ls_restrained_S_all 1.03
_refine_ls_R_factor_gt 0.0328
_refine_ls_shift/su_max 0.001
_refine_ls_structure_factor_coef Fsqd
_refine_ls_weighting_details
;
 w=1/[\s^2^(Fo^2^)+(0.051P)^2^+0.1166P] where P=(Fo^2^+2Fc^2^)/3'
;
_refine_ls_weighting_scheme calc
_refine_ls_wR_factor_ref 0.0883
_reflns_number_gt 2607
_reflns_number_total 3267
_reflns_threshold_expression I>2\s(I)
_cod_data_source_file sx1129.cif
_cod_data_source_block I
_cod_original_cell_volume 1707.65(16)
_cod_original_sg_symbol_H-M 'P 21/c'
_cod_database_code 2014078
_cod_database_fobs_code 2014078

loop_
_symmetry_equiv_pos_as_xyz
'x, y, z'
'-x, y+1/2, -z+1/2'
'-x, -y, -z'
'x, -y-1/2, z-1/2'

loop_
_atom_site_label
_atom_site_fract_x
_atom_site_fract_y
_atom_site_fract_z
_atom_site_U_iso_or_equiv
_atom_site_adp_type
_atom_site_calc_flag
_atom_site_refinement_flags
_atom_site_occupancy
_atom_site_disorder_assembly
_atom_site_disorder_group
_atom_site_type_symbol
C1 0.4971(2) 0.19887(8) 0.29842(6) 0.0280(3) Uani d . 1 . . C
H1A 0.3252 0.2129 0.288 0.034 Uiso calc R 1 . . H
H1B 0.5483 0.2227 0.3422 0.034 Uiso calc R 1 . . H
C3 0.7710(2) 0.07290(8) 0.29666(6) 0.0255(3) Uani d . 1 . . C
H3 0.7725 0.0042 0.298 0.031 Uiso calc R 1 . . H
C4 0.85622(19) 0.10130(8) 0.23213(6) 0.0235(2) Uani d . 1 . . C
H4 1.0334 0.0932 0.2363 0.028 Uiso calc R 1 . . H
C5 0.92358(19) 0.25310(8) 0.17530(6) 0.0239(2) Uani d . 1 . . C
C6 0.8805(2) 0.34663(8) 0.16540(6) 0.0269(3) Uani d . 1 . . C
H6 0.9651 0.3802 0.1364 0.032 Uiso calc R 1 . . H
C7 0.7120(2) 0.39062(8) 0.19842(6) 0.0292(3) Uani d . 1 . . C
H7 0.6813 0.4543 0.1916 0.035 Uiso calc R 1 . . H
C8 0.5894(2) 0.34244(8) 0.24094(6) 0.0274(3) Uani d . 1 . . C
H8 0.4748 0.3729 0.2632 0.033 Uiso calc R 1 . . H
C9 0.63407(19) 0.24867(8) 0.25126(6) 0.0243(2) Uani d . 1 . . C
C10 0.80281(19) 0.20278(7) 0.21918(6) 0.0227(2) Uani d . 1 . . C
C31 0.9335(2) 0.10639(8) 0.35644(6) 0.0290(3) Uani d . 1 . . C
H31A 1.096 0.0806 0.3565 0.035 Uiso calc R 1 . . H
H31B 0.9451 0.1743 0.3561 0.035 Uiso calc R 1 . . H
C32 0.8260(2) 0.07462(9) 0.41533(6) 0.0317(3) Uani d . 1 . . C
C310 0.6060(3) 0.12039(11) 0.49882(8) 0.0528(4) Uani d . 1 . . C
H311 0.5605 0.1762 0.5206 0.079 Uiso calc R 1 . . H
H312 0.7023 0.081 0.5297 0.079 Uiso calc R 1 . . H
H313 0.462 0.0873 0.481 0.079 Uiso calc R 1 . . H
C41 0.74726(19) 0.03757(8) 0.17866(5) 0.0233(2) Uani d . 1 . . C
C42 0.8746(2) -0.03916(8) 0.16135(6) 0.0281(3) Uani d . 1 . . C
H42 1.0305 -0.0502 0.1824 0.034 Uiso calc R 1 . . H
C43 0.7772(2) -0.09943(8) 0.11396(6) 0.0325(3) Uani d . 1 . . C
H43 0.8657 -0.1517 0.1034 0.039 Uiso calc R 1 . . H
C44 0.5505(2) -0.08383(8) 0.08184(6) 0.0312(3) Uani d . 1 . . C
C45 0.4174(2) -0.00975(9) 0.09990(6) 0.0308(3) Uani d . 1 . . C
H45 0.2602 0.0004 0.0794 0.037 Uiso calc R 1 . . H
C46 0.5166(2) 0.04959(8) 0.14834(6) 0.0275(3) Uani d . 1 . . C
H46 0.4238 0.0995 0.1609 0.033 Uiso calc R 1 . . H
C440 0.2522(3) -0.12766(11) -0.00377(7) 0.0466(4) Uani d . 1 . . C
H441 0.2299 -0.1708 -0.0399 0.07 Uiso calc R 1 . . H
H442 0.2478 -0.0645 -0.0202 0.07 Uiso calc R 1 . . H
H443 0.1242 -0.1361 0.0235 0.07 Uiso calc R 1 . . H
C50 1.2068(2) 0.25283(9) 0.09839(6) 0.0316(3) Uani d . 1 . . C
H53 1.3041 0.2096 0.0768 0.047 Uiso calc R 1 . . H
H51 1.3103 0.2995 0.121 0.047 Uiso calc R 1 . . H
H52 1.0913 0.2827 0.0664 0.047 Uiso calc R 1 . . H
O2 0.52791(14) 0.10126(5) 0.29880(4) 0.0280(2) Uani d . 1 . . O
O30 0.80634(19) -0.00461(6) 0.43029(5) 0.0446(3) Uani d . 1 . . O
O31 0.74400(18) 0.14517(6) 0.44728(5) 0.0396(2) Uani d . 1 . . O
O44 0.47692(18) -0.14436(7) 0.03305(5) 0.0440(3) Uani d . 1 . . O
O5 1.08180(14) 0.20398(5) 0.14384(4) 0.0288(2) Uani d . 1 . . O

loop_
_atom_site_aniso_label
_atom_site_aniso_U_11
_atom_site_aniso_U_22
_atom_site_aniso_U_33
_atom_site_aniso_U_12
_atom_site_aniso_U_13
_atom_site_aniso_U_23
C1 0.0267(6) 0.0255(6) 0.0329(7) 0.0017(4) 0.0085(5) 0.0003(5)
C3 0.0262(6) 0.0221(5) 0.0289(6) 0.0000(4) 0.0065(5) 0.0013(5)
C4 0.0213(5) 0.0226(6) 0.0272(6) 0.0004(4) 0.0052(4) 0.0005(5)
C5 0.0215(5) 0.0252(6) 0.0247(6) -0.0012(4) 0.0018(4) -0.0023(5)
C6 0.0289(6) 0.0233(6) 0.0286(6) -0.0034(4) 0.0039(5) 0.0026(5)
C7 0.0319(6) 0.0202(5) 0.0351(7) 0.0002(5) 0.0020(5) -0.0005(5)
C8 0.0263(6) 0.0250(6) 0.0312(6) 0.0020(4) 0.0049(5) -0.0042(5)
C9 0.0214(5) 0.0255(6) 0.0260(6) -0.0011(4) 0.0025(4) -0.0016(5)
C10 0.0226(5) 0.0214(5) 0.0239(6) -0.0016(4) 0.0019(4) -0.0013(4)
C31 0.0305(6) 0.0292(6) 0.0279(6) 0.0005(5) 0.0052(5) -0.0008(5)
C32 0.0372(7) 0.0310(7) 0.0262(6) 0.0020(5) 0.0012(5) -0.0018(5)
C310 0.0758(11) 0.0472(9) 0.0411(8) -0.0011(8) 0.0303(8) -0.0062(7)
C41 0.0256(5) 0.0217(5) 0.0238(6) -0.0008(4) 0.0081(4) 0.0024(4)
C42 0.0270(6) 0.0283(6) 0.0299(6) 0.0034(4) 0.0065(5) 0.0014(5)
C43 0.0397(7) 0.0255(6) 0.0341(7) 0.0040(5) 0.0115(5) -0.0022(5)
C44 0.0399(7) 0.0268(6) 0.0280(6) -0.0085(5) 0.0084(5) -0.0019(5)
C45 0.0269(6) 0.0338(6) 0.0315(6) -0.0031(5) 0.0023(5) 0.0004(5)
C46 0.0266(6) 0.0255(6) 0.0313(6) 0.0021(4) 0.0069(5) 0.0002(5)
C440 0.0466(8) 0.0564(9) 0.0366(8) -0.0208(7) 0.0043(6) -0.0084(7)
C50 0.0304(6) 0.0349(7) 0.0311(6) -0.0014(5) 0.0112(5) 0.0046(5)
O2 0.0262(4) 0.0247(4) 0.0345(5) -0.0024(3) 0.0096(3) 0.0008(4)
O30 0.0689(7) 0.0313(5) 0.0364(5) 0.0041(5) 0.0175(5) 0.0045(4)
O31 0.0555(6) 0.0326(5) 0.0338(5) -0.0003(4) 0.0174(4) -0.0047(4)
O44 0.0538(6) 0.0384(5) 0.0388(5) -0.0079(4) 0.0012(5) -0.0127(4)
O5 0.0292(4) 0.0273(4) 0.0319(5) 0.0019(3) 0.0124(4) 0.0031(3)

loop_
_atom_type_symbol
_atom_type_description
_atom_type_scat_dispersion_real
_atom_type_scat_dispersion_imag
_atom_type_scat_source
C C 0.0033 0.0016 'International Tables Vol C Tables 4.2.6.8 and 6.1.1.4'
H H 0 0 'International Tables Vol C Tables 4.2.6.8 and 6.1.1.4'
O O 0.0106 0.006 'International Tables Vol C Tables 4.2.6.8 and 6.1.1.4'

loop_
_geom_angle_atom_site_label_1
_geom_angle_atom_site_label_2
_geom_angle_atom_site_label_3
_geom_angle
_geom_angle_publ_flag
O2 C1 C9 114.15(9) no
O2 C1 H1B 108.7 no
C9 C1 H1B 108.7 no
O2 C1 H1A 108.7 no
C9 C1 H1A 108.7 no
H1B C1 H1A 107.6 no
O2 C3 C31 111.22(9) no
O2 C3 C4 110.34(9) yes
C31 C3 C4 114.18(9) no
O2 C3 H3 106.9 no
C31 C3 H3 106.9 no
C4 C3 H3 106.9 no
C10 C4 C41 113.83(9) no
C10 C4 C3 109.85(9) no
C41 C4 C3 109.85(9) no
C10 C4 H4 107.7 no
C41 C4 H4 107.7 no
C3 C4 H4 107.7 no
O5 C5 C6 123.34(10) no
O5 C5 C10 115.73(10) no
C6 C5 C10 120.94(10) no
C5 C6 C7 119.43(11) no
C5 C6 H6 120.3 no
C7 C6 H6 120.3 no
C8 C7 C6 120.60(11) no
C8 C7 H7 119.7 no
C6 C7 H7 119.7 no
C7 C8 C9 119.96(11) no
C7 C8 H8 120 no
C9 C8 H8 120 no
C10 C9 C8 120.79(10) no
C10 C9 C1 121.03(10) no
C8 C9 C1 118.18(10) no
C9 C10 C5 118.26(10) no
C9 C10 C4 120.56(10) no
C5 C10 C4 121.17(10) no
C32 C31 C3 107.98(10) no
C32 C31 H31A 110.1 no
C3 C31 H31A 110.1 no
C32 C31 H31B 110.1 no
C3 C31 H31B 110.1 no
H31A C31 H31B 108.4 no
O30 C32 O31 123.85(12) no
O30 C32 C31 124.37(12) no
O31 C32 C31 111.70(10) no
O31 C310 H311 109.5 no
O31 C310 H312 109.5 no
H311 C310 H312 109.5 no
O31 C310 H313 109.5 no
H311 C310 H313 109.5 no
H312 C310 H313 109.5 no
C42 C41 C4 120.03(10) no
C46 C41 C4 122.19(10) no
C46 C41 C42 117.66(11) no
C43 C42 C41 121.16(11) no
C43 C42 H42 119.4 no
C41 C42 H42 119.4 no
C42 C43 C44 120.41(11) no
C42 C43 H43 119.8 no
C44 C43 H43 119.8 no
O44 C44 C43 115.73(11) no
O44 C44 C45 124.94(12) no
C43 C44 C45 119.33(11) no
C44 C45 C46 119.56(11) no
C44 C45 H45 120.2 no
C46 C45 H45 120.2 no
C41 C46 C45 121.77(11) no
C41 C46 H46 119.1 no
C45 C46 H46 119.1 no
O44 C440 H441 109.5 no
O44 C440 H442 109.5 no
H441 C440 H442 109.5 no
O44 C440 H443 109.5 no
H441 C440 H443 109.5 no
H442 C440 H443 109.5 no
O5 C50 H53 109.5 no
O5 C50 H51 109.5 no
H53 C50 H51 109.5 no
O5 C50 H52 109.5 no
H53 C50 H52 109.5 no
H51 C50 H52 109.5 no
C1 O2 C3 113.60(8) yes
C32 O31 C310 115.45(11) no
C44 O44 C440 117.64(11) no
C5 O5 C50 117.29(9) no

loop_
_geom_bond_atom_site_label_1
_geom_bond_atom_site_label_2
_geom_bond_site_symmetry_2
_geom_bond_distance
_geom_bond_publ_flag
C1 H1A . 0.99 no
C1 H1B . 0.99 no
C31 C3 . 1.5407(17) no
C31 H31A . 0.99 no
C31 H31B . 0.99 no
C3 C4 . 1.5434(16) no
C3 H3 . 1 no
C4 H4 . 1 no
C6 C5 . 1.3938(16) no
C6 C7 . 1.3957(17) no
C6 H6 . 0.95 no
C7 C8 . 1.3817(18) no
C7 H7 . 0.95 no
C8 H8 . 0.95 no
C9 C1 . 1.5095(16) no
C9 C8 . 1.3997(16) no
C10 C4 . 1.5250(15) no
C10 C5 . 1.4119(16) no
C10 C9 . 1.3985(15) no
C32 C31 . 1.5100(17) no
C32 O30 . 1.2034(16) yes
C32 O31 . 1.3377(15) yes
C310 H311 . 0.98 no
C310 H312 . 0.98 no
C310 H313 . 0.98 no
C41 C4 . 1.5261(16) no
C41 C46 . 1.3903(16) no
C42 C41 . 1.3987(16) no
C42 C43 . 1.3883(18) no
C42 H42 . 0.95 no
C43 C44 . 1.3913(19) no
C43 H43 . 0.95 no
C45 C44 . 1.3917(18) no
C45 H45 . 0.95 no
C46 C45 . 1.3975(17) no
C46 H46 . 0.95 no
C440 H441 . 0.98 no
C440 H442 . 0.98 no
C440 H443 . 0.98 no
C50 H53 . 0.98 no
C50 H51 . 0.98 no
C50 H52 . 0.98 no
O2 C1 . 1.4309(14) yes
O2 C3 . 1.4385(13) yes
O31 C310 . 1.4491(17) no
O44 C44 . 1.3756(15) no
O44 C440 . 1.4251(19) no
O5 C5 . 1.3716(13) no
O5 C50 . 1.4380(14) no

loop_
_geom_hbond_atom_site_label_D
_geom_hbond_atom_site_label_H
_geom_hbond_atom_site_label_A
_geom_hbond_site_symmetry_A
_geom_hbond_distance_DH
_geom_hbond_distance_HA
_geom_hbond_distance_DA
_geom_hbond_angle_DHA
_geom_hbond_publ_flag
C7 H7 O2 2_655 0.95 2.46 3.3540(10) 156.0(10) yes
C46 H46 O5 1_455 0.95 2.45 3.3200(10) 152.0(10) yes

loop_
_geom_torsion_atom_site_label_1
_geom_torsion_atom_site_label_2
_geom_torsion_atom_site_label_3
_geom_torsion_atom_site_label_4
_geom_torsion
_geom_torsion_publ_flag
O2 C3 C4 C10 50.63(12) yes
C31 C3 C4 C10 -75.50(12) no
O2 C3 C4 C41 -75.31(11) no
C31 C3 C4 C41 158.56(9) yes
C7 C6 C5 O5 178.46(11) no
C7 C6 C5 C10 -1.31(17) no
C5 C6 C7 C8 0.43(18) no
C6 C7 C8 C9 0.08(18) no
C10 C9 C1 O2 -9.41(16) yes
C8 C9 C1 O2 171.22(10) no
C1 C9 C8 C7 179.65(11) no
C10 C9 C8 C7 0.28(17) no
C9 C10 C4 C41 104.65(12) yes
C5 C10 C4 C41 -76.12(13) no
C9 C10 C4 C3 -18.99(14) yes
C5 C10 C4 C3 160.24(10) no
C9 C10 C5 O5 -178.14(10) no
C4 C10 C5 O5 2.60(16) no
C9 C10 C5 C6 1.64(17) no
C4 C10 C5 C6 -177.61(10) no
C5 C10 C9 C8 -1.12(17) no
C4 C10 C9 C8 178.13(10) no
C5 C10 C9 C1 179.52(10) no
C4 C10 C9 C1 -1.22(16) no
C32 C31 C3 O2 53.59(12) no
C32 C31 C3 C4 179.26(9) no
O30 C32 O31 C310 -5.8(2) yes
C31 C32 O31 C310 171.09(12) no
O30 C32 C31 C3 65.13(16) no
O31 C32 C31 C3 -111.73(11) no
C46 C41 C4 C10 -42.26(14) no
C42 C41 C4 C10 141.70(11) no
C46 C41 C4 C3 81.38(13) no
C42 C41 C4 C3 -94.66(12) no
C42 C41 C46 C45 -3.16(17) no
C4 C41 C46 C45 -179.29(11) no
C43 C42 C41 C46 2.20(17) no
C43 C42 C41 C4 178.41(11) no
C41 C42 C43 C44 0.97(18) no
C42 C43 C44 O44 176.06(11) no
C42 C43 C44 C45 -3.23(19) no
C46 C45 C44 O44 -176.94(11) no
C46 C45 C44 C43 2.28(18) no
C41 C46 C45 C44 0.96(18) no
C3 O2 C1 C9 43.10(13) no
C1 O2 C3 C31 62.53(12) no
C1 O2 C3 C4 -65.25(12) yes
C440 O44 C44 C43 -176.20(11) no
C440 O44 C44 C45 3.04(18) yes
C50 O5 C5 C6 -0.24(16) yes
C50 O5 C5 C10 179.54(10) no
